data_1507224
loop_
_publ_author_name
'Hozumi, Toshiya'
'Ohkoshi, Shin-ichi'
'Arimoto, Yoichi'
'Seino, Hidetake'
'Mizobe, Yasushi'
'Hashimoto, Kazuhito'

_publ_section_title
;
 Cooling-rate Dependent Ferromagnetism in a Two-dimensional Cyano-bridged
 Sm(III)-W(V) Complex
;
_journal_issue 42
_journal_name_full 'The Journal of Physical Chemistry B'
_journal_page_first 11571
_journal_paper_doi 10.1021/jp0356057
_journal_volume 107
_journal_year 2003
_chemical_formula_sum 'C8 H10 N8 O5 Sm W'
_chemical_formula_weight 632.47
_space_group_IT_number 130
_symmetry_cell_setting tetragonal
_symmetry_Int_Tables_number 130
_symmetry_space_group_name_Hall '-P 4a 2ac'
_symmetry_space_group_name_H-M 'P 4/n c c :2'
_cell_angle_alpha 90
_cell_angle_beta 90
_cell_angle_gamma 90
_cell_formula_units_Z 4
_cell_length_a 10.9203(8)
_cell_length_b 10.9203(8)
_cell_length_c 14.658(4)
_cell_measurement_reflns_used 25
_cell_measurement_temperature 298.1
_cell_measurement_theta_max 19.4
_cell_measurement_theta_min 15.1
_cell_volume 1748.0(5)
_computing_cell_refinement WinAFC
_computing_data_collection WinAFC
_computing_data_reduction CrystalStructure
_computing_publication_material 'CrystalStructure Ver. 2.00'
_computing_structure_refinement CRYSTALS
_computing_structure_solution SHELXS97
_diffrn_measured_fraction_theta_full 0.9968
_diffrn_measured_fraction_theta_max 0.9968
_diffrn_measurement_device_type 'Rigaku AFC7R'
_diffrn_measurement_method \w-2\q
_diffrn_radiation_type 'Mo K\a'
_diffrn_radiation_wavelength 0.7107
_diffrn_reflns_limit_h_max 14
_diffrn_reflns_limit_h_min 0
_diffrn_reflns_limit_k_max 10
_diffrn_reflns_limit_k_min 0
_diffrn_reflns_limit_l_max 18
_diffrn_reflns_limit_l_min 0
_diffrn_reflns_number 1012
_diffrn_reflns_theta_full 27.47
_diffrn_reflns_theta_max 27.47
_diffrn_standards_decay_% -6.65
_diffrn_standards_interval_count 150
_diffrn_standards_number 3
_exptl_absorpt_coefficient_mu 9.951
_exptl_absorpt_correction_T_max 0.137
_exptl_absorpt_correction_T_min 0.074
_exptl_absorpt_correction_type psi-scans
_exptl_absorpt_process_details '(North, Phillips & Mathews, 1968)'
_exptl_crystal_colour orange
_exptl_crystal_density_diffrn 2.403
_exptl_crystal_density_method 'not measured'
_exptl_crystal_description prismatic
_exptl_crystal_F_000 1160.00
_exptl_crystal_size_max 0.40
_exptl_crystal_size_mid 0.20
_exptl_crystal_size_min 0.20
_refine_diff_density_max 2.40
_refine_diff_density_min -1.72
_refine_ls_extinction_coef 7.8(5)
_refine_ls_extinction_method 'Larson (1970) Crystallographic Computing eq. 22'
_refine_ls_goodness_of_fit_ref 0.976
_refine_ls_number_parameters 56
_refine_ls_number_reflns 629
_refine_ls_R_factor_gt 0.0370
_refine_ls_shift/su_max 0.0020
_refine_ls_structure_factor_coef Fsqd
_refine_ls_weighting_details 'w = 1/[0.004Fo^2^ + 1.000\s^2^(Fo)]/(4Fo^2^)'
_refine_ls_weighting_scheme calc
_refine_ls_wR_factor_ref 0.1320
_reflns_number_gt 629
_reflns_number_total 1012
_reflns_threshold_expression F^2^>2.0\s(F^2^)
_cod_data_source_file jp0356057si20030606_063231.cif
_cod_data_source_block '_Sm(H2O)5[W(CN)8]'
_cod_original_cell_volume 1748.0(4)
_cod_original_sg_symbol_H-M 'P 4/n 21/c 2/c (origin at -1)'
_cod_original_formula_sum 'C8 H10 N8 O5 Sm W '
_cod_database_code 1507224

loop_
_symmetry_equiv_pos_as_xyz
x,y,z
-x,-y,-z
-y+1/2,x,z
y+1/2,-x,-z
-x+1/2,-y+1/2,z
x+1/2,y+1/2,-z
y,-x+1/2,z
-y,x+1/2,-z
-x+1/2,y,z+1/2
x+1/2,-y,-z+1/2
y,x,z+1/2
-y,-x,-z+1/2
x,-y+1/2,z+1/2
-x,y+1/2,-z+1/2
-y+1/2,-x+1/2,z+1/2
y+1/2,x+1/2,-z+1/2

loop_
_atom_site_label
_atom_site_type_symbol
_atom_site_fract_x
_atom_site_fract_y
_atom_site_fract_z
_atom_site_U_iso_or_equiv
_atom_site_adp_type
_atom_site_occupancy
_atom_site_symmetry_multiplicity
_atom_site_calc_flag
_atom_site_refinement_flags
W1 W 0.2500 0.7500 0.2500 0.0191(2) Uani 1.00 4 d S
Sm1 Sm 0.2500 0.2500 0.11997(5) 0.0201(2) Uani 1.00 4 d S
O1 O 0.2500 0.2500 0.296(1) 0.052(3) Uani 1.00 4 d S
O2 O 0.1070(8) 0.3601(8) 0.0196(8) 0.070(3) Uani 1.00 1 d .
N1 N 0.2164(9) 0.4639(8) 0.1821(6) 0.049(3) Uani 1.00 1 d .
N2 N 0.069(1) 0.797(1) 0.0732(8) 0.073(4) Uani 1.00 1 d .
C1 C 0.2234(8) 0.562(1) 0.2042(8) 0.034(3) Uani 1.00 1 d .
C2 C 0.132(1) 0.7778(9) 0.1357(7) 0.040(3) Uani 1.00 1 d .

loop_
_atom_site_aniso_label
_atom_site_aniso_U_11
_atom_site_aniso_U_22
_atom_site_aniso_U_33
_atom_site_aniso_U_12
_atom_site_aniso_U_13
_atom_site_aniso_U_23
W1 0.0162(4) 0.0162(4) 0.0248(5) -0.0006(4) 0.0000 0.0000
Sm1 0.0153(4) 0.0153(4) 0.0297(5) 0.0000 0.0000 0.0000
O1 0.053(6) 0.053(6) 0.049(8) 0.0000 0.0000 0.0000
O2 0.053(5) 0.054(5) 0.105(8) -0.016(5) -0.039(5) 0.041(5)
N1 0.075(7) 0.021(5) 0.051(6) 0.003(4) 0.007(4) -0.010(3)
N2 0.060(8) 0.099(8) 0.059(7) -0.008(7) -0.034(6) 0.005(6)
C1 0.025(6) 0.026(5) 0.051(6) -0.000(3) 0.010(4) 0.001(4)
C2 0.041(6) 0.038(6) 0.042(5) -0.010(4) -0.006(4) 0.007(4)

loop_
_atom_type_symbol
_atom_type_description
_atom_type_scat_dispersion_real
_atom_type_scat_dispersion_imag
_atom_type_scat_source
C C 0.006 0.003
;

International Tables for Crystallography

(1992, Vol. C, Tables 4.2.6.8 and 6.1.1.4)

;
N N 0.011 0.006
;

International Tables for Crystallography

(1992, Vol. C, Tables 4.2.6.8 and 6.1.1.4)

;
H H 0.000 0.000
;

International Tables for Crystallography

(1992, Vol. C, Table 6.1.1.4)

;
O O 0.017 0.010
;

International Tables for Crystallography

(1992, Vol. C, Tables 4.2.6.8 and 6.1.1.4)

;
Sm Sm -0.158 3.668
;

International Tables for Crystallography

(1992, Vol. C, Tables 4.2.6.8 and 6.1.1.4)

;
W W -1.018 7.231
;

International Tables for Crystallography

(1992, Vol. C, Tables 4.2.6.8 and 6.1.1.4)

;

loop_
_geom_angle_atom_site_label_1
_geom_angle_atom_site_label_2
_geom_angle_atom_site_label_3
_geom_angle
_geom_angle_publ_flag
C1 W1 C2 79.1(4) yes
O1 Sm1 O2 126.7(3) yes
O1 Sm1 N1 68.9(2) yes
O2 Sm1 N1 70.9(3) yes
Sm1 N1 C1 167.0(8) yes
W1 C1 N1 176.0(8) yes
W1 C2 N2 177.8(10) yes

loop_
_geom_bond_atom_site_label_1
_geom_bond_atom_site_label_2
_geom_bond_distance
_geom_bond_publ_flag
W1 C1 2.182(12) yes
W1 C2 2.136(11) yes
Sm1 O1 2.576(16) yes
Sm1 O2 2.459(8) yes
Sm1 N1 2.534(9) yes
N1 C1 1.119(14) yes
N2 C2 1.166(14) yes

loop_
_geom_contact_atom_site_label_1
_geom_contact_atom_site_label_2
_geom_contact_site_symmetry_2
_geom_contact_distance
_geom_contact_publ_flag
W1 C1 . 2.182(12) yes
W1 C1 5_565 2.182(12) yes
W1 C1 12_665 2.182(12) yes
W1 C1 16_455 2.182(12) yes
W1 C2 . 2.136(11) yes
W1 C2 5_565 2.136(11) yes
W1 C2 12_665 2.136(11) yes
W1 C2 16_455 2.136(11) yes
Sm1 O1 . 2.576(16) yes
Sm1 O2 . 2.459(8) yes
Sm1 O2 3_555 2.459(8) yes
Sm1 O2 5_555 2.459(8) yes
Sm1 O2 7_555 2.459(8) yes
Sm1 N1 . 2.534(9) yes
Sm1 N1 3_555 2.534(9) yes
Sm1 N1 5_555 2.534(9) yes
Sm1 N1 7_555 2.534(9) yes
N1 C1 . 1.119(14) yes
N2 C2 . 1.166(14) yes
C1 C2 5_565 2.565(15) yes
C1 C2 16_455 2.539(16) yes

loop_
_geom_torsion_atom_site_label_1
_geom_torsion_atom_site_label_2
_geom_torsion_atom_site_label_3
_geom_torsion_atom_site_label_4
_geom_torsion
_geom_torsion_publ_flag
C2 W1 C1 N1 145.2(3) yes
C1 W1 C2 N2 -156.9(5) yes
O1 Sm1 N1 C1 107.1(8) yes
O2 Sm1 N1 C1 -108.6(8) yes
Sm1 N1 C1 W1 -38.7(2) yes
